data_7113074
loop_
_publ_author_name
'Andrews, Philip C.'
'Gee, William J.'
'Junk, Peter C.'
'Krautscheid, Harald'
'MacLellan, Jonathan G.'

_publ_section_title
;
 Monitoring the stepwise assembly of a 3-D framework from a supramolecular
 lanthanoid synthon by in situ infrared spectroscopy.
;
_journal_issue 32
_journal_name_full 'Chemical communications (Cambridge, England)'
_journal_page_first 5948
_journal_page_last 5950
_journal_paper_doi 10.1039/c0cc00949k
_journal_volume 46
_journal_year 2010
_chemical_formula_moiety 'C38 H40 N Nd O10'
_chemical_formula_sum 'C38 H40 N Nd O10'
_chemical_formula_weight 814.95
_chemical_name_systematic
;
?
;
_space_group_IT_number 14
_symmetry_cell_setting monoclinic
_symmetry_space_group_name_Hall '-P 2ybc'
_symmetry_space_group_name_H-M 'P 1 21/c 1'
_atom_sites_solution_hydrogens geom
_atom_sites_solution_primary direct
_atom_sites_solution_secondary difmap
_audit_creation_method SHELXL-97
_cell_angle_alpha 90.00
_cell_angle_beta 93.01(3)
_cell_angle_gamma 90.00
_cell_formula_units_Z 4
_cell_length_a 15.944(3)
_cell_length_b 17.819(4)
_cell_length_c 12.906(3)
_cell_measurement_reflns_used 10488
_cell_measurement_temperature 180(2)
_cell_measurement_theta_max 30.04
_cell_measurement_theta_min 1.72
_cell_volume 3661.6(14)
_computing_cell_refinement 'STOE X-AREA'
_computing_data_collection 'STOE X-AREA'
_computing_data_reduction 'STOE X-AREA'
_computing_molecular_graphics 'Ortep-3 for Windows (Farrugia, 1997)'
_computing_structure_refinement 'SHELXL-97 (Sheldrick, 1997)'
_computing_structure_solution 'SHELXS-97 (Sheldrick, 1990)'
_diffrn_ambient_temperature 180(2)
_diffrn_detector 'image plate (34 cm diameter / schwenk)'
_diffrn_detector_area_resol_mean 6.67
_diffrn_detector_type STOE
_diffrn_measured_fraction_theta_full 0.817
_diffrn_measured_fraction_theta_max 0.817
_diffrn_measurement_details ' 158 frames, detector distance = 100 mm'
_diffrn_measurement_device '2-circle goniometer'
_diffrn_measurement_device_type 'STOE IPDS 2T'
_diffrn_measurement_method 'rotation method'
_diffrn_radiation_collimation '0.5 mm diameter, multiple pinhole'
_diffrn_radiation_monochromator 'plane graphite'
_diffrn_radiation_polarisn_norm 0
_diffrn_radiation_source 'fine-focus sealed tube'
_diffrn_radiation_type MoK\a
_diffrn_radiation_wavelength 0.71073
_diffrn_reflns_av_R_equivalents 0.1028
_diffrn_reflns_av_sigmaI/netI 0.1376
_diffrn_reflns_limit_h_max 18
_diffrn_reflns_limit_h_min -21
_diffrn_reflns_limit_k_max 23
_diffrn_reflns_limit_k_min -24
_diffrn_reflns_limit_l_max 17
_diffrn_reflns_limit_l_min -10
_diffrn_reflns_number 14041
_diffrn_reflns_theta_full 29.00
_diffrn_reflns_theta_max 29.00
_diffrn_reflns_theta_min 1.72
_diffrn_source 'sealed X-ray tube, 12 x 0.4 mm long-fine focus'
_diffrn_source_current 40
_diffrn_source_power 2.00
_diffrn_source_voltage 50
_diffrn_standards_number none
_exptl_absorpt_coefficient_mu 1.475
_exptl_absorpt_correction_T_max 0.9299
_exptl_absorpt_correction_T_min 0.8665
_exptl_absorpt_correction_type numerical
_exptl_absorpt_process_details 'X-RED32 (Stoe & Cie GmbH)'
_exptl_crystal_colour 'pale yellow'
_exptl_crystal_density_diffrn 1.478
_exptl_crystal_density_method 'not measured'
_exptl_crystal_description prism
_exptl_crystal_F_000 1660
_exptl_crystal_size_max 0.10
_exptl_crystal_size_mid 0.10
_exptl_crystal_size_min 0.05
_refine_diff_density_max 2.592
_refine_diff_density_min -2.750
_refine_diff_density_rms 0.167
_refine_ls_extinction_method none
_refine_ls_goodness_of_fit_ref 0.927
_refine_ls_hydrogen_treatment mixed
_refine_ls_matrix_type full
_refine_ls_number_parameters 460
_refine_ls_number_reflns 7961
_refine_ls_number_restraints 3
_refine_ls_restrained_S_all 0.927
_refine_ls_R_factor_all 0.1366
_refine_ls_R_factor_gt 0.0759
_refine_ls_shift/su_max 0.001
_refine_ls_shift/su_mean 0.000
_refine_ls_structure_factor_coef Fsqd
_refine_ls_weighting_details 'calc w=1/[\s^2^(Fo^2^)+(0.1064P)^2^+0.0000P] where P=(Fo^2^+2Fc^2^)/3'
_refine_ls_weighting_scheme calc
_refine_ls_wR_factor_gt 0.1711
_refine_ls_wR_factor_ref 0.1979
_reflns_number_gt 4535
_reflns_number_total 7961
_reflns_threshold_expression >2sigma(I)
_cod_data_source_file c0cc00949k.txt
_cod_data_source_block p21c
_cod_depositor_comments
;
The following automatic conversions were performed:

'_symmetry_cell_setting' value 'Monoclinic' changed to 'monoclinic'
according to
/usr/data/users/saulius/automatic-downloads/retrospective/RSC/lib/dictionaries/cif_core.dic
dictionary named 'cif_core.dic' version 2.4.2 from 2011-04-26.

Automatic conversion script
Id: cif_fix_values 2281 2013-09-26 08:29:07Z andrius 
;
_cod_original_cell_volume 3661.6(13)
_cod_original_sg_symbol_H-M 'P 21/c'
_cod_database_code 7113074

loop_
_symmetry_equiv_pos_as_xyz
'x, y, z'
'-x, y+1/2, -z+1/2'
'-x, -y, -z'
'x, -y-1/2, z-1/2'

loop_
_atom_site_label
_atom_site_type_symbol
_atom_site_fract_x
_atom_site_fract_y
_atom_site_fract_z
_atom_site_U_iso_or_equiv
_atom_site_adp_type
_atom_site_occupancy
_atom_site_symmetry_multiplicity
_atom_site_calc_flag
_atom_site_refinement_flags
Nd1 Nd 0.88086(3) 0.02171(2) 0.81836(4) 0.03056(14) Uani 1 1 d .
O1 O 0.8878(4) 0.1540(3) 0.8423(6) 0.0428(19) Uani 1 1 d .
N1 N 1.0040(5) 0.0224(4) 0.6844(7) 0.0372(18) Uani 1 1 d .
C1 C 0.8569(7) 0.2827(5) 0.8674(10) 0.046(3) Uani 1 1 d .
H1A H 0.8459 0.2751 0.9407 0.069 Uiso 1 1 calc R
H1B H 0.8188 0.3212 0.8379 0.069 Uiso 1 1 calc R
H1C H 0.9152 0.2990 0.8616 0.069 Uiso 1 1 calc R
O2 O 0.8191(5) 0.0833(3) 0.6651(6) 0.045(2) Uani 1 1 d .
C2 C 0.8425(6) 0.2089(4) 0.8082(9) 0.038(2) Uani 1 1 d .
O3 O 0.5780(6) 0.1585(4) 0.2785(8) 0.070(3) Uani 1 1 d .
C3 C 0.7860(6) 0.2044(5) 0.7222(9) 0.041(3) Uani 1 1 d .
H3 H 0.7497 0.2461 0.7093 0.049 Uiso 1 1 calc R
O4 O 0.9518(4) -0.0947(3) 0.8796(6) 0.0413(19) Uani 1 1 d .
C4 C 0.7781(6) 0.1445(5) 0.6538(9) 0.038(2) Uani 1 1 d .
O5 O 0.8367(4) -0.0841(3) 0.7145(6) 0.0344(16) Uani 1 1 d .
C5 C 0.7207(6) 0.1511(4) 0.5595(8) 0.036(2) Uani 1 1 d .
O6 O 0.6390(5) -0.2926(4) 0.3959(8) 0.061(3) Uani 1 1 d .
C6 C 0.6882(7) 0.2194(5) 0.5226(10) 0.050(3) Uani 1 1 d .
H6 H 0.6999 0.2640 0.5611 0.060 Uiso 1 1 calc R
O7 O 0.8484(4) 0.0244(4) 1.0027(6) 0.0405(16) Uani 1 1 d .
C7 C 0.6394(8) 0.2233(5) 0.4309(11) 0.061(4) Uani 1 1 d .
H7 H 0.6176 0.2704 0.4080 0.073 Uiso 1 1 calc R
O8 O 0.7358(4) 0.0262(4) 0.8371(6) 0.0460(19) Uani 1 1 d .
C8 C 0.6215(7) 0.1594(6) 0.3716(10) 0.050(3) Uani 1 1 d .
O9 O 0.3626(4) 0.1006(4) 0.7117(7) 0.054(2) Uani 1 1 d .
C9 C 0.6505(8) 0.0903(5) 0.4112(11) 0.053(4) Uani 1 1 d .
H9 H 0.6363 0.0453 0.3747 0.064 Uiso 1 1 calc R
O10 O 1.0186(4) 0.0582(3) 0.9093(6) 0.0410(19) Uani 1 1 d D
C10 C 0.6989(6) 0.0869(5) 0.5016(10) 0.041(3) Uani 1 1 d .
H10 H 0.7184 0.0394 0.5259 0.050 Uiso 1 1 calc R
C11 C 0.5443(9) 0.2279(7) 0.2408(12) 0.069(5) Uani 1 1 d .
H11A H 0.5141 0.2198 0.1736 0.104 Uiso 1 1 calc R
H11B H 0.5900 0.2637 0.2325 0.104 Uiso 1 1 calc R
H11C H 0.5055 0.2479 0.2903 0.104 Uiso 1 1 calc R
C12 C 1.0236(6) -0.2095(5) 0.9075(9) 0.042(3) Uani 1 1 d .
H12A H 1.0738 -0.1796 0.9258 0.063 Uiso 1 1 calc R
H12B H 1.0392 -0.2529 0.8660 0.063 Uiso 1 1 calc R
H12C H 0.9987 -0.2269 0.9710 0.063 Uiso 1 1 calc R
C13 C 0.9613(6) -0.1623(4) 0.8461(9) 0.040(3) Uani 1 1 d .
C14 C 0.9163(6) -0.1921(4) 0.7598(8) 0.037(2) Uani 1 1 d .
H14 H 0.9297 -0.2415 0.7388 0.044 Uiso 1 1 calc R
C15 C 0.8529(6) -0.1540(4) 0.7023(9) 0.036(2) Uani 1 1 d .
C16 C 0.8009(6) -0.1935(4) 0.6189(9) 0.038(2) Uani 1 1 d .
C17 C 0.7246(6) -0.1609(5) 0.5834(9) 0.041(3) Uani 1 1 d .
H17 H 0.7089 -0.1138 0.6109 0.049 Uiso 1 1 calc R
C18 C 0.6727(7) -0.1946(5) 0.5111(9) 0.041(3) Uani 1 1 d .
H18 H 0.6206 -0.1719 0.4901 0.049 Uiso 1 1 calc R
C19 C 0.6957(6) -0.2624(5) 0.4678(9) 0.041(2) Uani 1 1 d .
C20 C 0.7720(6) -0.2957(5) 0.4980(9) 0.041(2) Uani 1 1 d .
H20 H 0.7890 -0.3411 0.4667 0.049 Uiso 1 1 calc R
C21 C 0.8227(6) -0.2615(5) 0.5743(9) 0.039(2) Uani 1 1 d .
H21 H 0.8739 -0.2851 0.5970 0.047 Uiso 1 1 calc R
C22 C 0.6558(9) -0.3653(6) 0.3545(11) 0.060(4) Uani 1 1 d .
H22A H 0.6105 -0.3794 0.3041 0.089 Uiso 1 1 calc R
H22B H 0.6593 -0.4021 0.4110 0.089 Uiso 1 1 calc R
H22C H 0.7092 -0.3641 0.3202 0.089 Uiso 1 1 calc R
C23 C 0.8014(7) 0.0543(7) 1.1701(11) 0.054(3) Uani 1 1 d .
H23A H 0.8137 0.0050 1.2007 0.081 Uiso 1 1 calc R
H23B H 0.7515 0.0754 1.2004 0.081 Uiso 1 1 calc R
H23C H 0.8493 0.0878 1.1843 0.081 Uiso 1 1 calc R
C24 C 0.7854(7) 0.0463(5) 1.0543(9) 0.041(3) Uani 1 1 d .
C25 C 0.7055(6) 0.0602(5) 1.0080(9) 0.040(2) Uani 1 1 d .
H25 H 0.6636 0.0787 1.0510 0.049 Uiso 1 1 calc R
C26 C 0.6833(6) 0.0489(5) 0.9037(9) 0.037(2) Uani 1 1 d .
C27 C 0.5954(6) 0.0624(4) 0.8581(9) 0.038(2) Uani 1 1 d .
C28 C 0.5294(6) 0.0839(5) 0.9177(10) 0.043(3) Uani 1 1 d .
H28 H 0.5385 0.0894 0.9906 0.052 Uiso 1 1 calc R
C29 C 0.4496(7) 0.0974(6) 0.8714(10) 0.049(3) Uani 1 1 d .
H29 H 0.4048 0.1125 0.9123 0.058 Uiso 1 1 calc R
C30 C 0.4368(6) 0.0883(5) 0.7646(11) 0.047(3) Uani 1 1 d .
C31 C 0.5026(7) 0.0669(6) 0.7068(10) 0.048(3) Uani 1 1 d .
H31 H 0.4934 0.0610 0.6339 0.058 Uiso 1 1 calc R
C32 C 0.5815(6) 0.0536(6) 0.7516(9) 0.042(2) Uani 1 1 d .
H32 H 0.6261 0.0387 0.7101 0.050 Uiso 1 1 calc R
C33 C 0.2964(7) 0.1374(7) 0.7655(13) 0.064(4) Uani 1 1 d .
H33A H 0.2466 0.1430 0.7183 0.097 Uiso 1 1 calc R
H33B H 0.3156 0.1871 0.7891 0.097 Uiso 1 1 calc R
H33C H 0.2821 0.1072 0.8255 0.097 Uiso 1 1 calc R
C34 C 1.0380(6) 0.0906(5) 0.6653(9) 0.042(3) Uani 1 1 d .
H34 H 1.0188 0.1329 0.7022 0.051 Uiso 1 1 calc R
C35 C 1.0976(6) 0.1012(5) 0.5967(9) 0.041(2) Uani 1 1 d .
H35 H 1.1194 0.1500 0.5852 0.049 Uiso 1 1 calc R
C36 C 1.1268(6) 0.0400(5) 0.5429(9) 0.039(2) Uani 1 1 d .
H36 H 1.1688 0.0457 0.4938 0.047 Uiso 1 1 calc R
C37 C 1.0924(6) -0.0306(5) 0.5634(9) 0.041(2) Uani 1 1 d .
H37 H 1.1105 -0.0742 0.5285 0.049 Uiso 1 1 calc R
C38 C 1.0324(6) -0.0352(4) 0.6344(8) 0.033(2) Uani 1 1 d .
H38 H 1.0099 -0.0833 0.6485 0.040 Uiso 1 1 calc R
H10A H 1.010(6) 0.074(6) 0.974(3) 0.040 Uiso 1 1 d D
H10B H 1.064(4) 0.029(4) 0.919(7) 0.040 Uiso 1 1 d D

loop_
_atom_site_aniso_label
_atom_site_aniso_U_11
_atom_site_aniso_U_22
_atom_site_aniso_U_33
_atom_site_aniso_U_23
_atom_site_aniso_U_13
_atom_site_aniso_U_12
Nd1 0.0328(2) 0.02164(18) 0.0367(2) -0.0007(2) -0.00346(17) 0.00169(19)
O1 0.046(4) 0.030(3) 0.051(5) -0.004(3) -0.010(4) 0.007(3)
N1 0.036(3) 0.032(3) 0.043(5) 0.002(3) -0.003(4) 0.006(3)
C1 0.059(6) 0.026(4) 0.051(7) -0.002(4) -0.009(6) 0.004(4)
O2 0.062(4) 0.021(3) 0.051(5) 0.001(3) -0.007(4) 0.009(3)
C2 0.048(5) 0.023(4) 0.044(6) -0.003(3) -0.001(5) 0.006(3)
O3 0.079(6) 0.056(4) 0.069(7) -0.002(4) -0.042(6) 0.009(4)
C3 0.049(5) 0.025(4) 0.047(6) 0.004(3) -0.007(5) 0.007(3)
O4 0.048(4) 0.025(3) 0.050(5) -0.005(3) -0.012(4) 0.004(2)
C4 0.038(5) 0.028(4) 0.049(7) 0.006(4) 0.002(5) 0.000(3)
O5 0.036(3) 0.023(3) 0.043(4) 0.000(2) -0.002(3) -0.001(2)
C5 0.044(5) 0.027(4) 0.038(6) 0.004(3) 0.002(5) 0.002(3)
O6 0.063(5) 0.036(3) 0.081(7) -0.019(4) -0.027(5) -0.003(3)
C6 0.059(6) 0.032(4) 0.057(8) 0.002(4) -0.008(6) 0.014(4)
O7 0.040(3) 0.041(3) 0.041(4) 0.003(3) 0.000(3) 0.003(3)
C7 0.071(7) 0.030(4) 0.077(10) -0.007(5) -0.028(8) 0.019(5)
O8 0.037(3) 0.042(3) 0.058(5) -0.006(3) -0.010(4) 0.005(3)
C8 0.048(6) 0.045(5) 0.054(8) 0.005(5) -0.012(6) 0.008(4)
O9 0.032(3) 0.067(5) 0.061(6) -0.012(4) -0.002(4) 0.009(3)
C9 0.063(7) 0.025(4) 0.069(9) 0.006(4) -0.017(7) -0.003(4)
O10 0.044(3) 0.026(3) 0.052(5) 0.000(3) -0.007(4) 0.007(2)
C10 0.044(5) 0.029(4) 0.052(7) 0.001(4) 0.001(5) 0.000(3)
C11 0.073(8) 0.061(7) 0.070(10) 0.013(6) -0.034(9) 0.009(6)
C12 0.050(5) 0.029(4) 0.047(7) -0.002(4) -0.004(5) 0.003(4)
C13 0.041(5) 0.018(3) 0.061(7) 0.001(3) -0.003(5) 0.003(3)
C14 0.039(4) 0.025(4) 0.045(6) 0.006(3) -0.007(5) 0.002(3)
C15 0.035(4) 0.018(3) 0.053(7) -0.003(3) 0.004(5) -0.002(3)
C16 0.042(5) 0.021(3) 0.049(6) -0.001(3) -0.007(5) -0.002(3)
C17 0.041(5) 0.026(4) 0.055(7) 0.000(4) -0.005(5) 0.001(3)
C18 0.045(5) 0.032(4) 0.044(6) -0.010(4) -0.006(5) 0.004(4)
C19 0.044(5) 0.037(4) 0.042(6) -0.010(4) -0.004(5) -0.005(4)
C20 0.046(5) 0.028(4) 0.048(7) -0.011(4) 0.004(5) 0.003(3)
C21 0.042(5) 0.028(4) 0.047(6) -0.002(4) 0.002(5) 0.002(3)
C22 0.080(8) 0.039(5) 0.059(8) -0.014(5) -0.009(8) -0.021(5)
C23 0.036(5) 0.072(7) 0.055(9) -0.008(6) 0.003(6) 0.003(5)
C24 0.049(5) 0.035(4) 0.038(6) -0.001(3) 0.000(6) -0.007(4)
C25 0.040(5) 0.033(4) 0.048(7) -0.004(4) -0.005(5) 0.004(4)
C26 0.030(4) 0.031(4) 0.050(7) 0.002(4) 0.006(5) -0.003(3)
C27 0.036(4) 0.025(4) 0.053(7) 0.000(4) 0.002(5) 0.004(3)
C28 0.035(4) 0.047(5) 0.048(7) -0.002(4) 0.005(5) 0.001(4)
C29 0.038(5) 0.050(5) 0.057(8) -0.003(5) 0.001(6) 0.009(4)
C30 0.035(5) 0.040(5) 0.064(8) -0.001(4) -0.005(6) 0.005(4)
C31 0.047(5) 0.050(5) 0.047(7) -0.004(5) -0.003(6) 0.000(4)
C32 0.041(5) 0.052(5) 0.032(6) -0.003(4) 0.007(5) 0.003(4)
C33 0.035(5) 0.067(7) 0.090(12) -0.009(7) -0.006(7) 0.010(5)
C34 0.046(5) 0.027(4) 0.052(7) -0.001(4) -0.002(6) 0.001(3)
C35 0.044(5) 0.030(4) 0.049(7) 0.003(4) 0.003(5) -0.005(4)
C36 0.030(4) 0.038(5) 0.049(7) 0.011(4) 0.006(5) 0.000(3)
C37 0.043(4) 0.025(4) 0.053(7) 0.003(4) -0.003(5) 0.006(3)
C38 0.039(4) 0.020(4) 0.041(6) 0.001(3) -0.003(5) 0.003(3)

loop_
_atom_type_symbol
_atom_type_description
_atom_type_scat_dispersion_real
_atom_type_scat_dispersion_imag
_atom_type_scat_source
C C 0.0033 0.0016 'International Tables Vol C Tables 4.2.6.8 and 6.1.1.4'
H H 0.0000 0.0000 'International Tables Vol C Tables 4.2.6.8 and 6.1.1.4'
N N 0.0061 0.0033 'International Tables Vol C Tables 4.2.6.8 and 6.1.1.4'
O O 0.0106 0.0060 'International Tables Vol C Tables 4.2.6.8 and 6.1.1.4'
Cu Cu 0.3201 1.2651 'International Tables Vol C Tables 4.2.6.8 and 6.1.1.4'
Zn Zn 0.2839 1.4301 'International Tables Vol C Tables 4.2.6.8 and 6.1.1.4'
Nd Nd -0.1943 3.0179 'International Tables Vol C Tables 4.2.6.8 and 6.1.1.4'

loop_
_geom_angle_atom_site_label_1
_geom_angle_atom_site_label_2
_geom_angle_atom_site_label_3
_geom_angle
O8 Nd1 O1 89.6(2)
O8 Nd1 O5 79.7(2)
O1 Nd1 O5 149.6(2)
O8 Nd1 O2 73.0(3)
O1 Nd1 O2 70.9(2)
O5 Nd1 O2 78.74(19)
O8 Nd1 O7 68.9(2)
O1 Nd1 O7 82.3(3)
O5 Nd1 O7 119.0(2)
O2 Nd1 O7 133.1(2)
O8 Nd1 O4 115.7(3)
O1 Nd1 O4 140.54(18)
O5 Nd1 O4 68.58(19)
O2 Nd1 O4 143.0(2)
O7 Nd1 O4 79.9(2)
O8 Nd1 O10 141.7(3)
O1 Nd1 O10 69.53(19)
O5 Nd1 O10 133.4(2)
O2 Nd1 O10 124.8(2)
O7 Nd1 O10 76.5(3)
O4 Nd1 O10 72.20(19)
O8 Nd1 N1 145.8(2)
O1 Nd1 N1 92.8(3)
O5 Nd1 N1 81.2(2)
O2 Nd1 N1 75.6(3)
O7 Nd1 N1 145.22(19)
O4 Nd1 N1 82.6(3)
O10 Nd1 N1 69.6(3)
C2 O1 Nd1 133.7(5)
C38 N1 C34 117.4(10)
C38 N1 Nd1 126.9(7)
C34 N1 Nd1 115.7(7)
C2 C1 H1A 109.5
C2 C1 H1B 109.5
H1A C1 H1B 109.5
C2 C1 H1C 109.5
H1A C1 H1C 109.5
H1B C1 H1C 109.5
C4 O2 Nd1 131.5(7)
O1 C2 C3 124.1(8)
O1 C2 C1 114.2(7)
C3 C2 C1 121.7(7)
C8 O3 C11 117.3(9)
C4 C3 C2 125.6(8)
C4 C3 H3 117.2
C2 C3 H3 117.2
C13 O4 Nd1 137.3(6)
O2 C4 C3 123.9(8)
O2 C4 C5 116.8(9)
C3 C4 C5 119.3(7)
C15 O5 Nd1 140.9(5)
C6 C5 C10 116.7(8)
C6 C5 C4 123.5(8)
C10 C5 C4 119.8(7)
C19 O6 C22 118.6(8)
C7 C6 C5 121.3(9)
C7 C6 H6 119.4
C5 C6 H6 119.4
C24 O7 Nd1 135.4(6)
C6 C7 C8 121.2(9)
C6 C7 H7 119.4
C8 C7 H7 119.4
C26 O8 Nd1 139.1(5)
O3 C8 C7 125.3(9)
O3 C8 C9 117.2(10)
C7 C8 C9 117.5(9)
C30 O9 C33 118.2(10)
C10 C9 C8 120.9(9)
C10 C9 H9 119.6
C8 C9 H9 119.6
Nd1 O10 H10B 129(6)
Nd1 O10 H10A 110(6)
H10B O10 H10A 103(8)
C9 C10 C5 122.3(8)
C9 C10 H10 118.9
C5 C10 H10 118.9
O3 C11 H11A 109.5
O3 C11 H11B 109.5
H11A C11 H11B 109.5
O3 C11 H11C 109.5
H11A C11 H11C 109.5
H11B C11 H11C 109.5
C13 C12 H12A 109.5
C13 C12 H12B 109.5
H12A C12 H12B 109.5
C13 C12 H12C 109.5
H12A C12 H12C 109.5
H12B C12 H12C 109.5
O4 C13 C14 123.7(7)
O4 C13 C12 115.0(8)
C14 C13 C12 120.5(7)
C15 C14 C13 124.7(8)
C15 C14 H14 117.6
C13 C14 H14 117.6
O5 C15 C14 123.3(7)
O5 C15 C16 115.8(7)
C14 C15 C16 120.9(7)
C17 C16 C21 117.2(8)
C17 C16 C15 118.6(8)
C21 C16 C15 124.2(8)
C18 C17 C16 122.1(9)
C18 C17 H17 119.0
C16 C17 H17 119.0
C17 C18 C19 119.9(8)
C17 C18 H18 120.1
C19 C18 H18 120.1
O6 C19 C20 123.8(8)
O6 C19 C18 116.0(8)
C20 C19 C18 120.3(8)
C21 C20 C19 118.8(8)
C21 C20 H20 120.6
C19 C20 H20 120.6
C20 C21 C16 121.7(8)
C20 C21 H21 119.1
C16 C21 H21 119.1
O6 C22 H22A 109.5
O6 C22 H22B 109.5
H22A C22 H22B 109.5
O6 C22 H22C 109.5
H22A C22 H22C 109.5
H22B C22 H22C 109.5
C24 C23 H23A 109.5
C24 C23 H23B 109.5
H23A C23 H23B 109.5
C24 C23 H23C 109.5
H23A C23 H23C 109.5
H23B C23 H23C 109.5
O7 C24 C25 123.2(10)
O7 C24 C23 116.3(8)
C25 C24 C23 120.4(11)
C26 C25 C24 124.5(11)
C26 C25 H25 117.7
C24 C25 H25 117.7
O8 C26 C25 123.2(8)
O8 C26 C27 114.1(9)
C25 C26 C27 122.7(10)
C32 C27 C28 119.3(9)
C32 C27 C26 117.9(10)
C28 C27 C26 122.8(10)
C27 C28 C29 120.8(11)
C27 C28 H28 119.6
C29 C28 H28 119.6
C30 C29 C28 119.0(12)
C30 C29 H29 120.5
C28 C29 H29 120.5
O9 C30 C31 116.4(11)
O9 C30 C29 124.0(12)
C31 C30 C29 119.6(9)
C30 C31 C32 121.8(11)
C30 C31 H31 119.1
C32 C31 H31 119.1
C31 C32 C27 119.6(11)
C31 C32 H32 120.2
C27 C32 H32 120.2
O9 C33 H33A 109.5
O9 C33 H33B 109.5
H33A C33 H33B 109.5
O9 C33 H33C 109.5
H33A C33 H33C 109.5
H33B C33 H33C 109.5
C35 C34 N1 123.2(10)
C35 C34 H34 118.4
N1 C34 H34 118.4
C34 C35 C36 119.1(9)
C34 C35 H35 120.4
C36 C35 H35 120.4
C35 C36 C37 117.7(11)
C35 C36 H36 121.2
C37 C36 H36 121.2
C38 C37 C36 118.5(9)
C38 C37 H37 120.7
C36 C37 H37 120.7
N1 C38 C37 124.1(8)
N1 C38 H38 118.0
C37 C38 H38 118.0

loop_
_geom_bond_atom_site_label_1
_geom_bond_atom_site_label_2
_geom_bond_distance
Nd1 O8 2.339(7)
Nd1 O1 2.378(6)
Nd1 O5 2.398(6)
Nd1 O2 2.425(6)
Nd1 O7 2.461(8)
Nd1 O4 2.470(6)
Nd1 O10 2.520(6)
Nd1 N1 2.682(9)
O1 C2 1.280(10)
N1 C38 1.306(12)
N1 C34 1.360(12)
C1 C2 1.540(12)
C1 H1A 0.9800
C1 H1B 0.9800
C1 H1C 0.9800
O2 C4 1.278(10)
C2 C3 1.395(12)
O3 C8 1.354(12)
O3 C11 1.425(13)
C3 C4 1.388(13)
C3 H3 0.9500
O4 C13 1.296(10)
C4 C5 1.487(12)
O5 C15 1.284(9)
C5 C6 1.396(12)
C5 C10 1.403(13)
O6 C19 1.372(10)
O6 C22 1.429(13)
C6 C7 1.382(15)
C6 H6 0.9500
O7 C24 1.291(14)
C7 C8 1.394(14)
C7 H7 0.9500
O8 C26 1.298(14)
C8 C9 1.402(13)
O9 C30 1.351(10)
O9 C33 1.448(16)
C9 C10 1.361(14)
C9 H9 0.9500
O10 H10B 0.89(7)
O10 H10A 0.89(6)
C10 H10 0.9500
C11 H11A 0.9800
C11 H11B 0.9800
C11 H11C 0.9800
C12 C13 1.498(11)
C12 H12A 0.9800
C12 H12B 0.9800
C12 H12C 0.9800
C13 C14 1.393(12)
C14 C15 1.395(11)
C14 H14 0.9500
C15 C16 1.502(12)
C16 C17 1.401(12)
C16 C21 1.395(13)
C17 C18 1.351(12)
C17 H17 0.9500
C18 C19 1.388(13)
C18 H18 0.9500
C19 C20 1.392(13)
C20 C21 1.382(12)
C20 H20 0.9500
C21 H21 0.9500
C22 H22A 0.9800
C22 H22B 0.9800
C22 H22C 0.9800
C23 C24 1.509(17)
C23 H23A 0.9800
C23 H23B 0.9800
C23 H23C 0.9800
C24 C25 1.402(12)
C25 C26 1.387(15)
C25 H25 0.9500
C26 C27 1.510(11)
C27 C32 1.387(15)
C27 C28 1.389(16)
C28 C29 1.396(12)
C28 H28 0.9500
C29 C30 1.393(18)
C29 H29 0.9500
C30 C31 1.371(18)
C31 C32 1.376(13)
C31 H31 0.9500
C32 H32 0.9500
C33 H33A 0.9800
C33 H33B 0.9800
C33 H33C 0.9800
C34 C35 1.346(17)
C34 H34 0.9500
C35 C36 1.390(15)
C35 H35 0.9500
C36 C37 1.401(12)
C36 H36 0.9500
C37 C38 1.363(16)
C37 H37 0.9500
C38 H38 0.9500

loop_
_geom_hbond_atom_site_label_D
_geom_hbond_atom_site_label_H
_geom_hbond_atom_site_label_A
_geom_hbond_distance_DH
_geom_hbond_distance_HA
_geom_hbond_distance_DA
_geom_hbond_angle_DHA
_geom_hbond_site_symmetry_A
O10 H10B O7 0.89(7) 1.92(4) 2.776(8) 159(9) 3_757
O10 H10A O4 0.89(6) 2.00(5) 2.818(11) 150(7) 3_757
